data_4515863
loop_
_publ_author_name
'Chen, Zhengwang'
'Liang, Pei'
'Zheng, Jing'
'Zhou, Zhonggao'
'Wen, Xiaowei'
'Liu, Tanggao'
'Ye, Min'

_publ_section_title
;
 Cyanide-Free Ce(III)-Catalyzed Highly Efficient Synthesis of
 \a-Iminonitriles from 2-Aminopyridines and Nitroalkenes via
 Intermolecular Dehydration Reaction.
;
_journal_issue 10
_journal_name_full 'ACS omega'
_journal_page_first 12520
_journal_page_last 12529
_journal_paper_doi 10.1021/acsomega.8b02214
_journal_volume 3
_journal_year 2018
_chemical_formula_sum 'C14 H9 Br2 N3'
_chemical_formula_weight 379.06
_space_group_crystal_system monoclinic
_space_group_IT_number 14
_space_group_name_Hall '-P 2ybc'
_space_group_name_H-M_alt 'P 1 21/c 1'
_atom_sites_solution_hydrogens geom
_audit_creation_method SHELXL-2017/1
_cell_angle_alpha 90
_cell_angle_beta 95.836(7)
_cell_angle_gamma 90
_cell_formula_units_Z 4
_cell_length_a 7.3587(7)
_cell_length_b 10.0065(8)
_cell_length_c 18.5152(10)
_cell_measurement_reflns_used 2872
_cell_measurement_temperature 293(2)
_cell_measurement_theta_max 27.8840
_cell_measurement_theta_min 3.5430
_cell_volume 1356.30(18)
_computing_cell_refinement 'Bruker FRAMBO'
_computing_data_collection 'Bruker FRAMBO'
_computing_data_reduction 'Bruker SAINT'
_computing_molecular_graphics 'Bruker SHELXTL'
_computing_publication_material 'Bruker SHELXTL'
_computing_structure_refinement 'SHELXL-2017/1 (Sheldrick, 2017)'
_computing_structure_solution 'Bruker SHELXTL'
_diffrn_ambient_temperature 293(2)
_diffrn_measured_fraction_theta_full 0.998
_diffrn_measured_fraction_theta_max 0.866
_diffrn_measurement_device_type 'multiwire proportional'
_diffrn_measurement_method 'phi and omega scans'
_diffrn_radiation_type MoK\a
_diffrn_radiation_wavelength 0.71073
_diffrn_reflns_av_R_equivalents 0.0392
_diffrn_reflns_av_unetI/netI 0.0636
_diffrn_reflns_Laue_measured_fraction_full 0.998
_diffrn_reflns_Laue_measured_fraction_max 0.866
_diffrn_reflns_limit_h_max 9
_diffrn_reflns_limit_h_min -9
_diffrn_reflns_limit_k_max 12
_diffrn_reflns_limit_k_min -13
_diffrn_reflns_limit_l_max 24
_diffrn_reflns_limit_l_min -23
_diffrn_reflns_number 9115
_diffrn_reflns_point_group_measured_fraction_full 0.998
_diffrn_reflns_point_group_measured_fraction_max 0.866
_diffrn_reflns_theta_full 25.242
_diffrn_reflns_theta_max 29.264
_diffrn_reflns_theta_min 3.374
_exptl_absorpt_coefficient_mu 5.965
_exptl_absorpt_correction_T_max 1.00000
_exptl_absorpt_correction_T_min 0.27603
_exptl_absorpt_correction_type multi-scan
_exptl_absorpt_process_details sadabs
_exptl_crystal_colour Yellow
_exptl_crystal_density_diffrn 1.856
_exptl_crystal_density_method 'not measured'
_exptl_crystal_description BLOCK
_exptl_crystal_F_000 736
_exptl_crystal_size_max 0.360
_exptl_crystal_size_mid 0.250
_exptl_crystal_size_min 0.180
_refine_diff_density_max 0.414
_refine_diff_density_min -0.730
_refine_diff_density_rms 0.116
_refine_ls_extinction_method none
_refine_ls_goodness_of_fit_ref 1.022
_refine_ls_hydrogen_treatment constr
_refine_ls_matrix_type full
_refine_ls_number_parameters 173
_refine_ls_number_reflns 3198
_refine_ls_number_restraints 0
_refine_ls_restrained_S_all 1.022
_refine_ls_R_factor_all 0.0807
_refine_ls_R_factor_gt 0.0440
_refine_ls_shift/su_max 0.013
_refine_ls_shift/su_mean 0.000
_refine_ls_structure_factor_coef Fsqd
_refine_ls_weighting_details 'w=1/[\s^2^(Fo^2^)+(0.0291P)^2^] where P=(Fo^2^+2Fc^2^)/3'
_refine_ls_weighting_scheme calc
_refine_ls_wR_factor_gt 0.0774
_refine_ls_wR_factor_ref 0.0915
_reflns_Friedel_coverage 0.000
_reflns_number_gt 2120
_reflns_number_total 3198
_reflns_threshold_expression 'I > 2\s(I)'
_cod_data_source_file ao8b02214_si_002.cif
_cod_data_source_block zj-145-1
_cod_original_sg_symbol_H-M 'P 21/c'
_cod_database_code 4515863
_shelx_shelxl_version_number 2017/1
_shelx_space_group_comment
; 
The symmetry employed for this shelxl refinement is uniquely defined 
by the following loop, which should always be used as a source of 
symmetry information in preference to the above space-group names. 
They are only intended as comments. 
;
_shelx_estimated_absorpt_t_min 0.223
_shelx_estimated_absorpt_t_max 0.413

loop_
_space_group_symop_operation_xyz
'x, y, z'
'-x, y+1/2, -z+1/2'
'-x, -y, -z'
'x, -y-1/2, z-1/2'

loop_
_atom_site_label
_atom_site_type_symbol
_atom_site_fract_x
_atom_site_fract_y
_atom_site_fract_z
_atom_site_U_iso_or_equiv
_atom_site_adp_type
_atom_site_occupancy
_atom_site_site_symmetry_order
_atom_site_calc_flag
_atom_site_refinement_flags_posn
_atom_site_refinement_flags_adp
Br1 Br 0.15857(6) 0.21921(4) 0.47650(2) 0.05059(16) Uani 1 1 d . .
Br2 Br 0.11141(7) 0.20209(5) 0.78351(2) 0.06225(18) Uani 1 1 d . .
C10 C 0.1693(5) 0.2980(3) 0.56989(18) 0.0321(8) Uani 1 1 d . .
N2 N 0.2355(4) 0.5064(3) 0.51436(13) 0.0374(7) Uani 1 1 d . .
N3 N 0.2049(4) 0.4966(3) 0.64060(14) 0.0438(8) Uani 1 1 d . .
C14 C 0.1763(5) 0.4233(4) 0.69824(18) 0.0447(10) Uani 1 1 d . .
H14 H 0.176183 0.466029 0.742831 0.054 Uiso 1 1 calc R U
C13 C 0.1469(5) 0.2880(4) 0.69547(18) 0.0354(9) Uani 1 1 d . .
C11 C 0.1408(4) 0.2181(4) 0.62979(17) 0.0323(8) Uani 1 1 d . .
C7 C 0.2963(5) 0.6256(4) 0.51552(17) 0.0348(9) Uani 1 1 d . .
C6 C 0.3282(5) 0.6914(4) 0.44645(18) 0.0350(9) Uani 1 1 d . .
C9 C 0.2037(5) 0.4344(3) 0.57695(17) 0.0344(8) Uani 1 1 d . .
C12 C 0.1090(5) 0.0703(4) 0.62486(19) 0.0506(11) Uani 1 1 d . .
H12A H 0.223667 0.024317 0.633309 0.076 Uiso 1 1 calc R U
H12B H 0.052108 0.048228 0.577378 0.076 Uiso 1 1 calc R U
H12C H 0.030702 0.043579 0.660721 0.076 Uiso 1 1 calc R U
C3 C 0.3885(6) 0.8081(5) 0.3150(2) 0.0539(12) Uani 1 1 d . .
H3 H 0.410420 0.846734 0.271041 0.065 Uiso 1 1 calc R U
C4 C 0.3924(5) 0.8854(4) 0.3761(2) 0.0524(11) Uani 1 1 d . .
H4 H 0.414637 0.976697 0.373242 0.063 Uiso 1 1 calc R U
C1 C 0.3228(5) 0.6152(4) 0.38353(18) 0.0451(10) Uani 1 1 d . .
H1 H 0.299092 0.524007 0.385404 0.054 Uiso 1 1 calc R U
C5 C 0.3633(5) 0.8280(4) 0.4424(2) 0.0443(10) Uani 1 1 d . .
H5 H 0.367258 0.880669 0.483921 0.053 Uiso 1 1 calc R U
C2 C 0.3523(6) 0.6738(4) 0.3183(2) 0.0518(11) Uani 1 1 d . .
H2 H 0.347685 0.622116 0.276437 0.062 Uiso 1 1 calc R U
N1 N 0.3970(6) 0.7788(3) 0.62591(19) 0.0658(12) Uani 1 1 d . .
C8 C 0.3474(6) 0.7060(4) 0.5806(2) 0.0424(10) Uani 1 1 d . .

loop_
_atom_site_aniso_label
_atom_site_aniso_U_11
_atom_site_aniso_U_22
_atom_site_aniso_U_33
_atom_site_aniso_U_23
_atom_site_aniso_U_13
_atom_site_aniso_U_12
Br1 0.0702(3) 0.0477(3) 0.0340(2) -0.01441(18) 0.0059(2) -0.0058(2)
Br2 0.0912(4) 0.0598(3) 0.0361(2) 0.0151(2) 0.0080(2) -0.0135(3)
C10 0.033(2) 0.035(2) 0.0284(17) -0.0076(16) 0.0019(15) 0.0008(16)
N2 0.0457(19) 0.0356(19) 0.0312(15) 0.0040(14) 0.0057(13) 0.0003(15)
N3 0.072(2) 0.0300(18) 0.0307(15) -0.0056(14) 0.0138(15) -0.0042(16)
C14 0.067(3) 0.038(3) 0.0304(19) -0.0055(18) 0.0112(18) -0.003(2)
C13 0.042(2) 0.036(2) 0.0287(18) 0.0056(16) 0.0050(16) -0.0025(17)
C11 0.034(2) 0.029(2) 0.0340(19) -0.0010(15) 0.0026(16) -0.0019(15)
C7 0.038(2) 0.032(2) 0.0344(18) -0.0002(17) 0.0058(16) 0.0030(17)
C6 0.035(2) 0.035(2) 0.0351(19) 0.0061(17) 0.0038(16) 0.0026(17)
C9 0.042(2) 0.029(2) 0.0332(18) 0.0019(16) 0.0074(16) 0.0021(17)
C12 0.072(3) 0.028(2) 0.052(2) 0.0007(18) 0.007(2) -0.010(2)
C3 0.053(3) 0.067(3) 0.043(2) 0.023(2) 0.011(2) 0.009(2)
C4 0.054(3) 0.043(3) 0.061(3) 0.019(2) 0.009(2) -0.001(2)
C1 0.053(3) 0.045(3) 0.037(2) 0.0020(19) 0.0043(18) -0.004(2)
C5 0.051(3) 0.039(2) 0.043(2) 0.0029(19) 0.0076(19) 0.0052(19)
C2 0.062(3) 0.061(3) 0.032(2) 0.006(2) 0.0049(19) 0.000(2)
N1 0.097(3) 0.050(2) 0.051(2) -0.0025(19) 0.008(2) -0.018(2)
C8 0.058(3) 0.033(2) 0.037(2) 0.0034(18) 0.007(2) -0.0007(19)

loop_
_atom_type_symbol
_atom_type_description
_atom_type_scat_dispersion_real
_atom_type_scat_dispersion_imag
_atom_type_scat_source
C C 0.0033 0.0016 'International Tables Vol C Tables 4.2.6.8 and 6.1.1.4'
H H 0.0000 0.0000 'International Tables Vol C Tables 4.2.6.8 and 6.1.1.4'
N N 0.0061 0.0033 'International Tables Vol C Tables 4.2.6.8 and 6.1.1.4'
Br Br -0.2901 2.4595 'International Tables Vol C Tables 4.2.6.8 and 6.1.1.4'

loop_
_geom_angle_atom_site_label_1
_geom_angle_atom_site_label_2
_geom_angle_atom_site_label_3
_geom_angle
C9 C10 C11 121.7(3)
C9 C10 Br1 119.0(3)
C11 C10 Br1 119.3(3)
C7 N2 C9 123.7(3)
C14 N3 C9 117.7(3)
N3 C14 C13 123.5(3)
N3 C14 H14 118.2
C13 C14 H14 118.2
C14 C13 C11 121.1(3)
C14 C13 Br2 117.0(3)
C11 C13 Br2 121.9(3)
C13 C11 C10 114.1(3)
C13 C11 C12 122.5(3)
C10 C11 C12 123.4(3)
N2 C7 C8 126.0(3)
N2 C7 C6 119.3(3)
C8 C7 C6 114.6(3)
C1 C6 C5 118.9(3)
C1 C6 C7 119.1(3)
C5 C6 C7 122.0(3)
N3 C9 C10 121.7(3)
N3 C9 N2 120.3(3)
C10 C9 N2 118.0(3)
C11 C12 H12A 109.5
C11 C12 H12B 109.5
H12A C12 H12B 109.5
C11 C12 H12C 109.5
H12A C12 H12C 109.5
H12B C12 H12C 109.5
C4 C3 C2 120.3(4)
C4 C3 H3 119.8
C2 C3 H3 119.8
C3 C4 C5 120.2(4)
C3 C4 H4 119.9
C5 C4 H4 119.9
C2 C1 C6 120.4(4)
C2 C1 H1 119.8
C6 C1 H1 119.8
C4 C5 C6 119.9(4)
C4 C5 H5 120.1
C6 C5 H5 120.1
C3 C2 C1 120.3(4)
C3 C2 H2 119.9
C1 C2 H2 119.9
N1 C8 C7 171.8(4)

loop_
_geom_bond_atom_site_label_1
_geom_bond_atom_site_label_2
_geom_bond_distance
Br1 C10 1.895(3)
Br2 C13 1.885(3)
C10 C9 1.392(5)
C10 C11 1.400(5)
N2 C7 1.274(4)
N2 C9 1.404(4)
N3 C14 1.330(4)
N3 C9 1.332(4)
C14 C13 1.371(5)
C14 H14 0.9300
C13 C11 1.400(5)
C11 C12 1.499(5)
C7 C8 1.465(5)
C7 C6 1.478(4)
C6 C1 1.390(5)
C6 C5 1.394(5)
C12 H12A 0.9600
C12 H12B 0.9600
C12 H12C 0.9600
C3 C4 1.367(5)
C3 C2 1.373(5)
C3 H3 0.9300
C4 C5 1.392(5)
C4 H4 0.9300
C1 C2 1.379(5)
C1 H1 0.9300
C5 H5 0.9300
C2 H2 0.9300
N1 C8 1.143(5)

loop_
_geom_torsion_atom_site_label_1
_geom_torsion_atom_site_label_2
_geom_torsion_atom_site_label_3
_geom_torsion_atom_site_label_4
_geom_torsion
C9 N3 C14 C13 0.4(6)
N3 C14 C13 C11 -1.6(6)
N3 C14 C13 Br2 179.4(3)
C14 C13 C11 C10 0.8(5)
Br2 C13 C11 C10 179.7(3)
C14 C13 C11 C12 180.0(3)
Br2 C13 C11 C12 -1.1(5)
C9 C10 C11 C13 1.1(5)
Br1 C10 C11 C13 -178.3(3)
C9 C10 C11 C12 -178.1(3)
Br1 C10 C11 C12 2.5(5)
C9 N2 C7 C8 1.7(6)
C9 N2 C7 C6 178.9(3)
N2 C7 C6 C1 -11.4(5)
C8 C7 C6 C1 166.1(3)
N2 C7 C6 C5 168.5(3)
C8 C7 C6 C5 -14.1(5)
C14 N3 C9 C10 1.6(5)
C14 N3 C9 N2 -179.2(3)
C11 C10 C9 N3 -2.4(6)
Br1 C10 C9 N3 177.0(3)
C11 C10 C9 N2 178.3(3)
Br1 C10 C9 N2 -2.3(4)
C7 N2 C9 N3 12.2(5)
C7 N2 C9 C10 -168.5(3)
C2 C3 C4 C5 1.3(6)
C5 C6 C1 C2 0.2(6)
C7 C6 C1 C2 -179.9(3)
C3 C4 C5 C6 -0.6(6)
C1 C6 C5 C4 -0.1(5)
C7 C6 C5 C4 -180.0(3)
C4 C3 C2 C1 -1.1(6)
C6 C1 C2 C3 0.4(6)
